data_2312021
loop_
_publ_author_name
'Michaels, Christopher A.'
'Zakharov, Lev N.'
'Lamm, Ashley N.'

_publ_section_title
;
 Crystal structure of 2,2'-bi-pyrrole.
;
_journal_coeditor_code HB7692
_journal_issue 'Pt 10'
_journal_name_full 'Acta crystallographica. Section E, Crystallographic communications'
_journal_page_first 1517
_journal_page_last 1519
_journal_paper_doi 10.1107/S2056989017013433
_journal_volume 73
_journal_year 2017
_chemical_formula_iupac 'C8 H8 N2'
_chemical_formula_moiety 'C8 H8 N2'
_chemical_formula_sum 'C8 H8 N2'
_chemical_formula_weight 132.16
_chemical_name_systematic
;
2,2'-Bipyrrole
;
_space_group_crystal_system monoclinic
_space_group_IT_number 14
_space_group_name_Hall '-P 2ybc'
_space_group_name_H-M_alt 'P 1 21/c 1'
_atom_sites_solution_hydrogens difmap
_atom_sites_solution_primary direct
_audit_creation_method SHELXL-2014/7
_cell_angle_alpha 90
_cell_angle_beta 96.746(2)
_cell_angle_gamma 90
_cell_formula_units_Z 2
_cell_length_a 5.9500(2)
_cell_length_b 6.7650(2)
_cell_length_c 8.4363(3)
_cell_measurement_reflns_used 1086
_cell_measurement_temperature 173(2)
_cell_measurement_theta_max 66.45
_cell_measurement_theta_min 7.50
_cell_volume 337.225(19)
_computing_cell_refinement
;
SAINT (Bruker, 2004)
;
_computing_data_collection
;
APEX2 (Bruker, 2004)
;
_computing_data_reduction
;
SAINT (Bruker, 2004)
;
_computing_molecular_graphics
;
SHELXTL (Sheldrick, 2008)
;
_computing_publication_material
;
SHEXLTL (Sheldrick, 2008)
;
_computing_structure_refinement
;
SHELXL2014 (Sheldrick, 2015)
;
_computing_structure_solution
;
SHELXS97 (Sheldrick, 2008)
;
_diffrn_ambient_temperature 173(2)
_diffrn_measured_fraction_theta_full 0.998
_diffrn_measured_fraction_theta_max 0.998
_diffrn_measurement_device_type 'Bruker APEXII CCD'
_diffrn_measurement_method '\f and \w scans'
_diffrn_radiation_type CuK\a
_diffrn_radiation_wavelength 1.54178
_diffrn_reflns_av_R_equivalents 0.0257
_diffrn_reflns_limit_h_max 4
_diffrn_reflns_limit_h_min -7
_diffrn_reflns_limit_k_max 8
_diffrn_reflns_limit_k_min -7
_diffrn_reflns_limit_l_max 10
_diffrn_reflns_limit_l_min -9
_diffrn_reflns_number 1989
_diffrn_reflns_theta_full 66.531
_diffrn_reflns_theta_max 66.531
_diffrn_reflns_theta_min 7.496
_exptl_absorpt_coefficient_mu 0.635
_exptl_absorpt_correction_T_max 0.7528
_exptl_absorpt_correction_T_min 0.6658
_exptl_absorpt_correction_type multi-scan
_exptl_absorpt_process_details
;
(SADABS; Bruker, 2004)
;
_exptl_crystal_colour colorless
_exptl_crystal_density_diffrn 1.302
_exptl_crystal_description cut-block
_exptl_crystal_F_000 140
_exptl_crystal_size_max 0.110
_exptl_crystal_size_mid 0.100
_exptl_crystal_size_min 0.060
_refine_diff_density_max 0.183
_refine_diff_density_min -0.156
_refine_ls_extinction_method none
_refine_ls_goodness_of_fit_ref 1.078
_refine_ls_hydrogen_treatment refall
_refine_ls_matrix_type full
_refine_ls_number_parameters 62
_refine_ls_number_reflns 590
_refine_ls_number_restraints 0
_refine_ls_restrained_S_all 1.078
_refine_ls_R_factor_all 0.0367
_refine_ls_R_factor_gt 0.0337
_refine_ls_shift/su_max 0.000
_refine_ls_shift/su_mean 0.000
_refine_ls_structure_factor_coef Fsqd
_refine_ls_weighting_details 'w=1/[\s^2^(Fo^2^)+(0.0657P)^2^+0.0340P] where P=(Fo^2^+2Fc^2^)/3'
_refine_ls_weighting_scheme calc
_refine_ls_wR_factor_gt 0.0947
_refine_ls_wR_factor_ref 0.0981
_reflns_number_gt 540
_reflns_number_total 590
_reflns_threshold_expression 'I > 2\s(I)'
_cod_data_source_file hb7692sup1.cif
_cod_data_source_block I
_cod_original_cell_volume 337.224(19)
_cod_original_sg_symbol_H-M 'P 21/c'
_cod_database_code 2312021
_shelx_space_group_comment
;
The symmetry employed for this shelxl refinement is uniquely defined
by the following loop, which should always be used as a source of
symmetry information in preference to the above space-group names.
They are only intended as comments.
;
_shelx_estimated_absorpt_t_min 0.933
_shelx_estimated_absorpt_t_max 0.963

loop_
_space_group_symop_operation_xyz
'x, y, z'
'-x, y+1/2, -z+1/2'
'-x, -y, -z'
'x, -y-1/2, z-1/2'

loop_
_atom_site_type_symbol
_atom_site_label
_atom_site_fract_x
_atom_site_fract_y
_atom_site_fract_z
_atom_site_U_iso_or_equiv
_atom_site_adp_type
_atom_site_calc_flag
_atom_site_occupancy
N N1 0.53346(18) 1.09945(15) 0.20670(12) 0.0322(4) Uani d 1
C C1 0.7071(2) 1.07425(18) 0.32546(15) 0.0352(4) Uani d 1
C C2 0.8665(2) 0.95786(18) 0.26832(16) 0.0330(4) Uani d 1
C C3 0.7857(2) 0.91019(17) 0.10841(15) 0.0297(4) Uani d 1
C C4 0.57828(19) 0.99966(16) 0.07196(13) 0.0263(4) Uani d 1
H H1 0.704(2) 1.135(2) 0.4292(17) 0.043(4) Uiso d 1
H H1N 0.407(2) 1.170(3) 0.2168(17) 0.046(4) Uiso d 1
H H2 1.010(3) 0.916(2) 0.3269(19) 0.041(4) Uiso d 1
H H3 0.859(2) 0.831(2) 0.0354(16) 0.039(4) Uiso d 1

loop_
_atom_site_aniso_label
_atom_site_aniso_U_11
_atom_site_aniso_U_22
_atom_site_aniso_U_33
_atom_site_aniso_U_12
_atom_site_aniso_U_13
_atom_site_aniso_U_23
N1 0.0364(6) 0.0295(6) 0.0299(6) 0.0075(4) 0.0010(5) -0.0030(4)
C1 0.0424(8) 0.0320(7) 0.0296(7) 0.0003(5) -0.0028(6) -0.0038(5)
C2 0.0299(7) 0.0329(7) 0.0347(7) -0.0016(5) -0.0023(5) 0.0043(5)
C3 0.0278(7) 0.0307(7) 0.0312(7) 0.0005(5) 0.0055(5) 0.0021(5)
C4 0.0306(6) 0.0217(6) 0.0270(6) -0.0017(4) 0.0055(5) 0.0025(4)

loop_
_atom_type_symbol
_atom_type_description
_atom_type_scat_dispersion_real
_atom_type_scat_dispersion_imag
_atom_type_scat_source
C C 0.0181 0.0091 'International Tables Vol C Tables 4.2.6.8 and 6.1.1.4'
H H 0.0000 0.0000 'International Tables Vol C Tables 4.2.6.8 and 6.1.1.4'
N N 0.0311 0.0180 'International Tables Vol C Tables 4.2.6.8 and 6.1.1.4'

loop_
_geom_angle_atom_site_label_1
_geom_angle_atom_site_label_2
_geom_angle_atom_site_label_3
_geom_angle_site_symmetry_3
_geom_angle
C1 N1 C4 . 110.02(11)
C1 N1 H1N . 124.3(9)
C4 N1 H1N . 125.6(9)
N1 C1 C2 . 108.12(11)
N1 C1 H1 . 121.2(9)
C2 C1 H1 . 130.7(9)
C1 C2 C3 . 107.23(11)
C1 C2 H2 . 126.4(9)
C3 C2 H2 . 126.4(9)
C4 C3 C2 . 107.93(11)
C4 C3 H3 . 124.4(8)
C2 C3 H3 . 127.6(8)
N1 C4 C3 . 106.69(11)
N1 C4 C4 3_675 121.74(13)
C3 C4 C4 3_675 131.57(13)

loop_
_geom_bond_atom_site_label_1
_geom_bond_atom_site_label_2
_geom_bond_site_symmetry_2
_geom_bond_distance
N1 C1 . 1.3628(18)
N1 C4 . 1.3748(15)
N1 H1N . 0.907(16)
C1 C2 . 1.3635(19)
C1 H1 . 0.970(15)
C2 C3 . 1.4151(19)
C2 H2 . 0.979(16)
C3 C4 . 1.3767(17)
C3 H3 . 0.959(14)
C4 C4 3_675 1.441(2)

loop_
_geom_hbond_atom_site_label_D
_geom_hbond_atom_site_label_H
_geom_hbond_atom_site_label_A
_geom_hbond_site_symmetry_A
_geom_hbond_distance_DH
_geom_hbond_distance_HA
_geom_hbond_distance_DA
_geom_hbond_angle_DHA
N1 H1N Cg1 2_655 0.907(16) 2.499(19) 3.2275(12) 138.1(13)

loop_
_geom_torsion_atom_site_label_1
_geom_torsion_atom_site_label_2
_geom_torsion_atom_site_label_3
_geom_torsion_atom_site_label_4
_geom_torsion_site_symmetry_4
_geom_torsion
C4 N1 C1 C2 . 0.11(14)
N1 C1 C2 C3 . -0.15(14)
C1 C2 C3 C4 . 0.13(14)
C1 N1 C4 C3 . -0.03(13)
C1 N1 C4 C4 3_675 179.68(12)
C2 C3 C4 N1 . -0.07(13)
C2 C3 C4 C4 3_675 -179.73(15)

_cod_database_fobs_code 2312021
